data_4350532
loop_
_publ_author_name
'Ouellette, Wayne'
'Prosvirin, Andrey V.'
'Chieffo, Vincent'
'Dunbar, Kim R.'
'Hudson, Bruce'
'Zubieta, Jon'

_publ_section_title
;
 Solid-state coordination chemistry of the Cu/triazolate/X system (X = F-,
 Cl-, Br-, I-, OH-, and SO4(2-)).
;
_journal_issue 23
_journal_name_full 'Inorganic chemistry'
_journal_page_first 9346
_journal_page_last 9366
_journal_paper_doi 10.1021/ic061102e
_journal_volume 45
_journal_year 2006
_chemical_formula_sum 'C8 H8 Br2 Cu6 N12'
_chemical_formula_weight 813.32
_space_group_IT_number 2
_space_group_name_Hall '-P 1'
_space_group_name_H-M_alt 'P -1'
_symmetry_cell_setting triclinic
_symmetry_space_group_name_H-M 'P -1'
_atom_sites_solution_hydrogens geom
_atom_sites_solution_primary direct
_atom_sites_solution_secondary difmap
_audit_creation_method SHELXL-97
_cell_angle_alpha 86.401(2)
_cell_angle_beta 83.160(2)
_cell_angle_gamma 81.975(2)
_cell_formula_units_Z 2
_cell_length_a 7.3624(8)
_cell_length_b 8.6798(9)
_cell_length_c 14.3089(15)
_cell_measurement_reflns_used 2579
_cell_measurement_temperature 90(2)
_cell_measurement_theta_max 28.36
_cell_measurement_theta_min 2.37
_cell_volume 898.01(16)
_computing_cell_refinement 'Bruker SMART'
_computing_data_collection 'Bruker SMART'
_computing_data_reduction 'Bruker SAINT'
_computing_molecular_graphics 'Bruker SHELXTL'
_computing_publication_material 'Bruker SHELXTL'
_computing_structure_refinement 'SHELXL-97 (Sheldrick, 1997)'
_computing_structure_solution 'SHELXS-97 (Sheldrick, 1990)'
_diffrn_ambient_temperature 90(2)
_diffrn_detector_area_resol_mean 512
_diffrn_measured_fraction_theta_full 0.992
_diffrn_measured_fraction_theta_max 0.992
_diffrn_measurement_device_type 'APEX CCD area detector'
_diffrn_measurement_method 'Phi and omega scans'
_diffrn_radiation_monochromator graphite
_diffrn_radiation_probe x-ray
_diffrn_radiation_type MoK\a
_diffrn_radiation_wavelength 0.71073
_diffrn_reflns_av_R_equivalents 0.0292
_diffrn_reflns_av_sigmaI/netI 0.0428
_diffrn_reflns_limit_h_max 9
_diffrn_reflns_limit_h_min -9
_diffrn_reflns_limit_k_max 11
_diffrn_reflns_limit_k_min -11
_diffrn_reflns_limit_l_max 19
_diffrn_reflns_limit_l_min -19
_diffrn_reflns_number 9592
_diffrn_reflns_theta_full 28.28
_diffrn_reflns_theta_max 28.28
_diffrn_reflns_theta_min 1.43
_diffrn_source 'fine-focus sealed tube'
_diffrn_standards_decay_% 0.001
_exptl_absorpt_coefficient_mu 11.450
_exptl_absorpt_correction_T_max 0.8033
_exptl_absorpt_correction_T_min 0.4611
_exptl_absorpt_correction_type multi-scan
_exptl_absorpt_process_details 'SADABS SHELXL-97 (SHELDRICK, 1997)'
_exptl_crystal_colour colorless
_exptl_crystal_density_diffrn 3.008
_exptl_crystal_density_meas 0
_exptl_crystal_density_method 'not measured'
_exptl_crystal_description block
_exptl_crystal_F_000 768
_exptl_crystal_size_max 0.08
_exptl_crystal_size_mid 0.06
_exptl_crystal_size_min 0.02
_refine_diff_density_max 0.851
_refine_diff_density_min -0.744
_refine_diff_density_rms 0.162
_refine_ls_extinction_method none
_refine_ls_goodness_of_fit_ref 1.058
_refine_ls_hydrogen_treatment constr
_refine_ls_matrix_type full
_refine_ls_number_parameters 253
_refine_ls_number_reflns 4426
_refine_ls_number_restraints 0
_refine_ls_restrained_S_all 1.058
_refine_ls_R_factor_all 0.0436
_refine_ls_R_factor_gt 0.0331
_refine_ls_shift/su_max 0.001
_refine_ls_shift/su_mean 0.000
_refine_ls_structure_factor_coef Fsqd
_refine_ls_weighting_details 'calc w=1/[\s^2^(Fo^2^)+(0.0212P)^2^+1.8918P] where P=(Fo^2^+2Fc^2^)/3'
_refine_ls_weighting_scheme calc
_refine_ls_wR_factor_gt 0.0621
_refine_ls_wR_factor_ref 0.0696
_reflns_number_gt 3717
_reflns_number_total 4426
_reflns_threshold_expression >2sigma(I)
_cod_data_source_file ic061102esi20060619_105341.cif
_cod_data_source_block p-1_Compound_3_[Cu6(trz)4]Br2.21H2O
_cod_depositor_comments
;
The following automatic conversions were performed:

data item '_symmetry_cell_setting' value 'Triclinic' was changed to
'triclinic' in accordance with the
/home/saulius/struct/COD-crude-data/automatic-downloads/DataCite-retrospective/ACS/depositions/lib/dictionaries/cif_core.dic
dictionary named 'cif_core.dic' version 2.4.2 last updated on
2011-04-26.

Automatic conversion script
Id: cif_fix_values 6909 2019-04-08 15:41:33Z antanas 
;
_cod_original_sg_symbol_H-M P-1
_cod_database_code 4350532

loop_
_symmetry_equiv_pos_as_xyz
'x, y, z'
'-x, -y, -z'

loop_
_atom_site_label
_atom_site_type_symbol
_atom_site_fract_x
_atom_site_fract_y
_atom_site_fract_z
_atom_site_U_iso_or_equiv
_atom_site_adp_type
_atom_site_occupancy
_atom_site_symmetry_multiplicity
_atom_site_calc_flag
_atom_site_refinement_flags
Br1 Br 0.10278(6) -0.26721(5) 0.85695(3) 0.01481(10) Uani 1 1 d .
Br2 Br 0.76626(6) 0.59615(5) 0.40613(3) 0.01626(10) Uani 1 1 d .
Cu1 Cu 0.34853(8) -0.10199(6) 0.82025(4) 0.01621(13) Uani 1 1 d .
Cu2 Cu 0.20986(8) 0.48967(6) 1.01958(4) 0.01664(13) Uani 1 1 d .
Cu3 Cu 0.52876(8) 0.15311(6) 0.68748(4) 0.01656(13) Uani 1 1 d .
Cu4 Cu 0.71029(8) 0.41552(6) 0.56308(4) 0.01869(13) Uani 1 1 d .
Cu5 Cu 0.81987(7) 0.92498(6) 0.79185(4) 0.01444(12) Uani 1 1 d .
Cu6 Cu 0.89922(8) 0.85325(6) 0.34342(4) 0.01457(12) Uani 1 1 d .
N1 N 0.3380(5) 0.1011(4) 0.8687(3) 0.0152(8) Uani 1 1 d .
N2 N 0.2929(5) 0.3271(4) 0.9378(2) 0.0142(8) Uani 1 1 d .
N3 N 0.4140(5) 0.2099(4) 0.8074(2) 0.0128(7) Uani 1 1 d .
N4 N 0.6652(5) 0.0940(4) 0.5727(2) 0.0133(7) Uani 1 1 d .
N5 N 0.8039(5) -0.0060(4) 0.4393(2) 0.0125(7) Uani 1 1 d .
N6 N 0.7371(5) 0.2117(4) 0.5172(2) 0.0128(7) Uani 1 1 d .
N7 N 0.6713(5) 0.5745(4) 0.6523(2) 0.0131(7) Uani 1 1 d .
N8 N 0.5307(5) 0.7674(4) 0.7402(2) 0.0133(7) Uani 1 1 d .
N9 N 0.7178(5) 0.7691(4) 0.7363(3) 0.0141(7) Uani 1 1 d .
N10 N 1.0362(5) 0.7866(4) 0.2289(2) 0.0116(7) Uani 1 1 d .
N11 N 1.1554(5) 0.6501(4) 0.1039(2) 0.0123(7) Uani 1 1 d .
N12 N 1.1437(5) 0.8777(4) 0.1689(2) 0.0117(7) Uani 1 1 d .
C1 C 0.2662(6) 0.1757(5) 0.9452(3) 0.0138(9) Uani 1 1 d .
H1 H 0.2034 0.1284 0.9989 0.017 Uiso 1 1 calc R
C2 C 0.3834(6) 0.3422(5) 0.8508(3) 0.0140(9) Uani 1 1 d .
H2 H 0.4208 0.4372 0.8239 0.017 Uiso 1 1 calc R
C3 C 0.7074(6) -0.0338(5) 0.5238(3) 0.0137(9) Uani 1 1 d .
H3 H 0.6739 -0.1327 0.5455 0.016 Uiso 1 1 calc R
C4 C 0.8174(6) 0.1469(5) 0.4388(3) 0.0137(9) Uani 1 1 d .
H4 H 0.8778 0.2025 0.3877 0.016 Uiso 1 1 calc R
C5 C 0.5092(6) 0.6499(5) 0.6896(3) 0.0151(9) Uani 1 1 d .
H5 H 0.3924 0.6220 0.6806 0.018 Uiso 1 1 calc R
C6 C 0.7965(6) 0.6527(5) 0.6837(3) 0.0129(9) Uani 1 1 d .
H6 H 0.9262 0.6271 0.6697 0.016 Uiso 1 1 calc R
C7 C 1.0472(6) 0.6533(5) 0.1874(3) 0.0122(8) Uani 1 1 d .
H7 H 0.9857 0.5687 0.2134 0.015 Uiso 1 1 calc R
C8 C 1.2116(6) 0.7922(5) 0.0967(3) 0.0157(9) Uani 1 1 d .
H8 H 1.2918 0.8270 0.0451 0.019 Uiso 1 1 calc R

loop_
_atom_site_aniso_label
_atom_site_aniso_U_11
_atom_site_aniso_U_22
_atom_site_aniso_U_33
_atom_site_aniso_U_23
_atom_site_aniso_U_13
_atom_site_aniso_U_12
Br1 0.0154(2) 0.0122(2) 0.0166(2) -0.00298(16) 0.00006(16) -0.00156(16)
Br2 0.0238(2) 0.0115(2) 0.0134(2) -0.00335(16) 0.00245(17) -0.00510(17)
Cu1 0.0204(3) 0.0111(3) 0.0170(3) -0.0074(2) 0.0000(2) -0.0004(2)
Cu2 0.0213(3) 0.0135(3) 0.0149(3) -0.0102(2) 0.0020(2) -0.0007(2)
Cu3 0.0219(3) 0.0165(3) 0.0109(3) -0.0074(2) 0.0056(2) -0.0047(2)
Cu4 0.0268(3) 0.0111(3) 0.0180(3) -0.0087(2) 0.0025(2) -0.0028(2)
Cu5 0.0182(3) 0.0118(3) 0.0144(3) -0.0064(2) 0.0014(2) -0.0058(2)
Cu6 0.0190(3) 0.0133(3) 0.0110(3) -0.0073(2) 0.0026(2) -0.0010(2)
N1 0.017(2) 0.0134(18) 0.0145(18) -0.0044(15) 0.0003(15) 0.0004(15)
N2 0.017(2) 0.0147(18) 0.0107(17) -0.0039(14) -0.0003(14) -0.0020(15)
N3 0.0145(19) 0.0120(17) 0.0109(17) -0.0026(14) 0.0034(14) -0.0019(14)
N4 0.0156(19) 0.0131(18) 0.0112(17) -0.0023(14) 0.0013(14) -0.0037(14)
N5 0.0136(18) 0.0127(18) 0.0115(17) -0.0045(14) 0.0004(14) -0.0024(14)
N6 0.0185(19) 0.0073(16) 0.0128(17) -0.0038(14) 0.0023(14) -0.0039(14)
N7 0.021(2) 0.0098(17) 0.0096(17) -0.0035(14) -0.0009(14) -0.0045(15)
N8 0.0145(19) 0.0124(17) 0.0130(18) -0.0055(14) 0.0013(14) -0.0025(14)
N9 0.0164(19) 0.0109(17) 0.0150(18) -0.0035(14) -0.0017(15) -0.0008(14)
N10 0.0148(19) 0.0081(16) 0.0115(17) -0.0037(14) 0.0020(14) -0.0016(14)
N11 0.0166(19) 0.0115(17) 0.0091(17) -0.0035(14) 0.0011(14) -0.0032(14)
N12 0.0128(18) 0.0108(17) 0.0121(17) -0.0041(14) 0.0012(14) -0.0040(14)
C1 0.019(2) 0.012(2) 0.010(2) -0.0038(16) 0.0023(17) -0.0013(17)
C2 0.016(2) 0.011(2) 0.014(2) -0.0040(17) 0.0029(17) -0.0020(17)
C3 0.021(2) 0.0083(19) 0.012(2) -0.0039(16) 0.0004(17) -0.0033(17)
C4 0.021(2) 0.009(2) 0.0095(19) -0.0048(16) 0.0041(17) -0.0013(17)
C5 0.016(2) 0.011(2) 0.018(2) -0.0020(17) -0.0001(17) -0.0010(17)
C6 0.013(2) 0.0082(19) 0.017(2) -0.0029(17) -0.0003(17) -0.0004(16)
C7 0.018(2) 0.0076(19) 0.012(2) -0.0053(16) -0.0025(16) -0.0016(16)
C8 0.016(2) 0.015(2) 0.016(2) -0.0051(17) 0.0004(17) -0.0023(17)

loop_
_atom_type_symbol
_atom_type_description
_atom_type_scat_dispersion_real
_atom_type_scat_dispersion_imag
_atom_type_scat_source
C C 0.0033 0.0016 'International Tables Vol C Tables 4.2.6.8 and 6.1.1.4'
H H 0.0000 0.0000 'International Tables Vol C Tables 4.2.6.8 and 6.1.1.4'
N N 0.0061 0.0033 'International Tables Vol C Tables 4.2.6.8 and 6.1.1.4'
Cu Cu 0.3201 1.2651 'International Tables Vol C Tables 4.2.6.8 and 6.1.1.4'
Br Br -0.2901 2.4595 'International Tables Vol C Tables 4.2.6.8 and 6.1.1.4'

loop_
_geom_angle_atom_site_label_1
_geom_angle_atom_site_label_2
_geom_angle_atom_site_label_3
_geom_angle
_geom_angle_site_symmetry_1
_geom_angle_site_symmetry_3
Cu1 Br1 Cu5 99.50(2) . 1_445
Cu6 Br2 Cu4 142.05(2) . .
N1 Cu1 N8 134.34(16) . 1_545
N1 Cu1 Br1 123.65(11) . .
N8 Cu1 Br1 101.99(11) 1_545 .
N11 Cu2 N2 173.41(16) 1_456 .
N4 Cu3 N3 174.47(16) . .
N6 Cu4 N7 158.38(15) . .
N6 Cu4 Br2 103.36(11) . .
N7 Cu4 Br2 98.24(11) . .
N9 Cu5 N12 161.17(16) . 2_776
N9 Cu5 Br1 96.10(11) . 1_665
N12 Cu5 Br1 102.73(11) 2_776 1_665
N10 Cu6 N5 156.61(15) . 1_565
N10 Cu6 Br2 100.48(10) . .
N5 Cu6 Br2 102.90(11) 1_565 .
C1 N1 N3 106.1(3) . .
C1 N1 Cu1 138.3(3) . .
N3 N1 Cu1 115.5(3) . .
C2 N2 C1 103.3(3) . .
C2 N2 Cu2 125.6(3) . .
C1 N2 Cu2 130.9(3) . .
C2 N3 N1 106.4(3) . .
C2 N3 Cu3 133.3(3) . .
N1 N3 Cu3 120.3(3) . .
C3 N4 N6 106.3(3) . .
C3 N4 Cu3 137.6(3) . .
N6 N4 Cu3 116.0(3) . .
C4 N5 C3 103.3(3) . .
C4 N5 Cu6 127.6(3) . 1_545
C3 N5 Cu6 129.1(3) . 1_545
C4 N6 N4 105.9(3) . .
C4 N6 Cu4 134.4(3) . .
N4 N6 Cu4 119.7(3) . .
C5 N7 C6 103.0(3) . .
C5 N7 Cu4 127.7(3) . .
C6 N7 Cu4 128.8(3) . .
C5 N8 N9 106.1(3) . .
C5 N8 Cu1 129.6(3) . 1_565
N9 N8 Cu1 123.9(3) . 1_565
C6 N9 N8 106.2(3) . .
C6 N9 Cu5 131.3(3) . .
N8 N9 Cu5 122.4(3) . .
C7 N10 N12 105.6(3) . .
C7 N10 Cu6 129.9(3) . .
N12 N10 Cu6 124.5(3) . .
C8 N11 C7 102.4(3) . .
C8 N11 Cu2 129.0(3) . 1_654
C7 N11 Cu2 128.6(3) . 1_654
C8 N12 N10 106.2(3) . .
C8 N12 Cu5 134.7(3) . 2_776
N10 N12 Cu5 118.8(3) . 2_776
N1 C1 N2 112.1(4) . .
N3 C2 N2 112.2(4) . .
N4 C3 N5 111.9(4) . .
N6 C4 N5 112.6(4) . .
N8 C5 N7 112.4(4) . .
N9 C6 N7 112.3(4) . .
N10 C7 N11 112.9(4) . .
N12 C8 N11 112.9(4) . .

loop_
_geom_bond_atom_site_label_1
_geom_bond_atom_site_label_2
_geom_bond_distance
_geom_bond_site_symmetry_2
Br1 Cu1 2.4515(7) .
Br1 Cu5 2.6992(7) 1_445
Br2 Cu6 2.6254(7) .
Br2 Cu4 2.6813(7) .
Cu1 N1 1.923(4) .
Cu1 N8 1.941(3) 1_545
Cu2 N11 1.870(3) 1_456
Cu2 N2 1.878(4) .
Cu3 N4 1.881(3) .
Cu3 N3 1.884(3) .
Cu4 N6 1.902(3) .
Cu4 N7 1.908(3) .
Cu5 N9 1.894(4) .
Cu5 N12 1.899(3) 2_776
Cu5 Br1 2.6993(7) 1_665
Cu6 N10 1.898(3) .
Cu6 N5 1.900(3) 1_565
N1 C1 1.323(5) .
N1 N3 1.378(5) .
N2 C2 1.348(5) .
N2 C1 1.351(5) .
N3 C2 1.319(5) .
N4 C3 1.329(5) .
N4 N6 1.380(5) .
N5 C4 1.345(5) .
N5 C3 1.352(5) .
N5 Cu6 1.900(3) 1_545
N6 C4 1.324(5) .
N7 C5 1.346(5) .
N7 C6 1.351(5) .
N8 C5 1.325(5) .
N8 N9 1.374(5) .
N8 Cu1 1.941(3) 1_565
N9 C6 1.323(5) .
N10 C7 1.321(5) .
N10 N12 1.384(5) .
N11 C8 1.349(5) .
N11 C7 1.354(5) .
N11 Cu2 1.870(3) 1_654
N12 C8 1.318(5) .
N12 Cu5 1.899(3) 2_776

loop_
_geom_torsion_atom_site_label_1
_geom_torsion_atom_site_label_2
_geom_torsion_atom_site_label_3
_geom_torsion_atom_site_label_4
_geom_torsion
_geom_torsion_site_symmetry_1
_geom_torsion_site_symmetry_4
Cu5 Br1 Cu1 N1 58.80(14) 1_445 .
Cu5 Br1 Cu1 N8 -122.49(11) 1_445 1_545
Cu6 Br2 Cu4 N6 -147.77(12) . .
Cu6 Br2 Cu4 N7 31.47(12) . .
Cu4 Br2 Cu6 N10 136.11(12) . .
Cu4 Br2 Cu6 N5 -43.39(12) . 1_565
N8 Cu1 N1 C1 -147.2(4) 1_545 .
Br1 Cu1 N1 C1 31.0(5) . .
N8 Cu1 N1 N3 38.4(4) 1_545 .
Br1 Cu1 N1 N3 -143.4(2) . .
N11 Cu2 N2 C2 -77.5(15) 1_456 .
N11 Cu2 N2 C1 109.0(13) 1_456 .
C1 N1 N3 C2 0.1(5) . .
Cu1 N1 N3 C2 176.2(3) . .
C1 N1 N3 Cu3 -179.0(3) . .
Cu1 N1 N3 Cu3 -2.9(4) . .
N4 Cu3 N3 C2 84.5(17) . .
N4 Cu3 N3 N1 -96.7(16) . .
N3 Cu3 N4 C3 99.1(16) . .
N3 Cu3 N4 N6 -85.7(16) . .
C3 N4 N6 C4 0.1(5) . .
Cu3 N4 N6 C4 -176.5(3) . .
C3 N4 N6 Cu4 -178.8(3) . .
Cu3 N4 N6 Cu4 4.6(4) . .
N7 Cu4 N6 C4 -157.2(4) . .
Br2 Cu4 N6 C4 20.7(5) . .
N7 Cu4 N6 N4 21.3(6) . .
Br2 Cu4 N6 N4 -160.7(3) . .
N6 Cu4 N7 C5 -86.6(6) . .
Br2 Cu4 N7 C5 95.4(4) . .
N6 Cu4 N7 C6 103.0(5) . .
Br2 Cu4 N7 C6 -75.0(4) . .
C5 N8 N9 C6 0.0(4) . .
Cu1 N8 N9 C6 172.5(3) 1_565 .
C5 N8 N9 Cu5 176.0(3) . .
Cu1 N8 N9 Cu5 -11.4(5) 1_565 .
N12 Cu5 N9 C6 134.9(5) 2_776 .
Br1 Cu5 N9 C6 -44.3(4) 1_665 .
N12 Cu5 N9 N8 -40.1(7) 2_776 .
Br1 Cu5 N9 N8 140.7(3) 1_665 .
N5 Cu6 N10 C7 -175.3(4) 1_565 .
Br2 Cu6 N10 C7 6.0(4) . .
N5 Cu6 N10 N12 2.1(6) 1_565 .
Br2 Cu6 N10 N12 -176.6(3) . .
C7 N10 N12 C8 -0.4(5) . .
Cu6 N10 N12 C8 -178.4(3) . .
C7 N10 N12 Cu5 -175.1(3) . 2_776
Cu6 N10 N12 Cu5 7.0(5) . 2_776
N3 N1 C1 N2 -0.7(5) . .
Cu1 N1 C1 N2 -175.4(3) . .
C2 N2 C1 N1 1.0(5) . .
Cu2 N2 C1 N1 175.6(3) . .
N1 N3 C2 N2 0.6(5) . .
Cu3 N3 C2 N2 179.5(3) . .
C1 N2 C2 N3 -1.0(5) . .
Cu2 N2 C2 N3 -175.9(3) . .
N6 N4 C3 N5 0.2(5) . .
Cu3 N4 C3 N5 175.7(3) . .
C4 N5 C3 N4 -0.5(5) . .
Cu6 N5 C3 N4 179.5(3) 1_545 .
N4 N6 C4 N5 -0.4(5) . .
Cu4 N6 C4 N5 178.3(3) . .
C3 N5 C4 N6 0.5(5) . .
Cu6 N5 C4 N6 -179.4(3) 1_545 .
N9 N8 C5 N7 -0.3(5) . .
Cu1 N8 C5 N7 -172.2(3) 1_565 .
C6 N7 C5 N8 0.4(5) . .
Cu4 N7 C5 N8 -171.9(3) . .
N8 N9 C6 N7 0.3(5) . .
Cu5 N9 C6 N7 -175.3(3) . .
C5 N7 C6 N9 -0.4(5) . .
Cu4 N7 C6 N9 171.8(3) . .
N12 N10 C7 N11 0.1(5) . .
Cu6 N10 C7 N11 177.9(3) . .
C8 N11 C7 N10 0.2(5) . .
Cu2 N11 C7 N10 -179.1(3) 1_654 .
N10 N12 C8 N11 0.6(5) . .
Cu5 N12 C8 N11 174.0(3) 2_776 .
C7 N11 C8 N12 -0.5(5) . .
Cu2 N11 C8 N12 178.8(3) 1_654 .
